data_7218722
loop_
_publ_author_name
'Yan, Chao Guo'
'Zhu, Dan'
'Sun, Jing'

_publ_section_title
;
 One-pot synthesis of 6,11-dihydro-5H-indolizino[8,7-b]indoles via
 sequential formation of \b-enamino ester, Michael addition and
 Pictet-Spengler reactions
;
_journal_name_full 'RSC Adv.'
_journal_paper_doi 10.1039/C4RA10355F
_journal_year 2014
_chemical_formula_moiety 'C28 H23 Cl N2 O4'
_chemical_formula_sum 'C28 H23 Cl N2 O4'
_chemical_formula_weight 486.93
_chemical_name_systematic
; 
 ? 
;
_space_group_IT_number 14
_symmetry_cell_setting monoclinic
_symmetry_space_group_name_Hall '-P 2ybc'
_symmetry_space_group_name_H-M 'P 1 21/c 1'
_atom_sites_solution_hydrogens geom
_atom_sites_solution_primary direct
_atom_sites_solution_secondary difmap
_audit_creation_method SHELXL-97
_cell_angle_alpha 90.00
_cell_angle_beta 91.047(2)
_cell_angle_gamma 90.00
_cell_formula_units_Z 4
_cell_length_a 12.0614(17)
_cell_length_b 9.0234(13)
_cell_length_c 22.676(3)
_cell_measurement_reflns_used 5075
_cell_measurement_temperature 296(2)
_cell_measurement_theta_max 24.64
_cell_measurement_theta_min 2.43
_cell_volume 2467.5(6)
_computing_cell_refinement 'Bruker SMART'
_computing_data_collection 'Bruker SMART'
_computing_data_reduction 'Bruker SAINT'
_computing_molecular_graphics 'Bruker SHELXTL'
_computing_publication_material 'Bruker SHELXTL'
_computing_structure_refinement 'SHELXL-97 (Sheldrick, 1997)'
_computing_structure_solution 'SHELXS-97 (Sheldrick, 1990)'
_diffrn_ambient_temperature 296(2)
_diffrn_measured_fraction_theta_full 0.997
_diffrn_measured_fraction_theta_max 0.997
_diffrn_measurement_device_type 'CCD area detector'
_diffrn_measurement_method 'phi and omega scans'
_diffrn_radiation_monochromator graphite
_diffrn_radiation_source 'fine-focus sealed tube'
_diffrn_radiation_type MoK\a
_diffrn_radiation_wavelength 0.71073
_diffrn_reflns_av_R_equivalents 0.0399
_diffrn_reflns_av_sigmaI/netI 0.0374
_diffrn_reflns_limit_h_max 15
_diffrn_reflns_limit_h_min -14
_diffrn_reflns_limit_k_max 11
_diffrn_reflns_limit_k_min -11
_diffrn_reflns_limit_l_max 29
_diffrn_reflns_limit_l_min -28
_diffrn_reflns_number 21008
_diffrn_reflns_theta_full 27.45
_diffrn_reflns_theta_max 27.45
_diffrn_reflns_theta_min 1.69
_exptl_absorpt_coefficient_mu 0.192
_exptl_absorpt_correction_T_max 0.962
_exptl_absorpt_correction_T_min 0.948
_exptl_absorpt_correction_type multi-scan
_exptl_absorpt_process_details sadabs
_exptl_crystal_colour colorless
_exptl_crystal_density_diffrn 1.311
_exptl_crystal_density_method 'not measured'
_exptl_crystal_description block
_exptl_crystal_F_000 1016.0
_exptl_crystal_size_max 0.28
_exptl_crystal_size_mid 0.26
_exptl_crystal_size_min 0.20
_refine_diff_density_max 0.418
_refine_diff_density_min -0.318
_refine_diff_density_rms 0.040
_refine_ls_extinction_method none
_refine_ls_goodness_of_fit_ref 1.021
_refine_ls_hydrogen_treatment constr
_refine_ls_matrix_type full
_refine_ls_number_parameters 319
_refine_ls_number_reflns 5634
_refine_ls_number_restraints 0
_refine_ls_restrained_S_all 1.021
_refine_ls_R_factor_all 0.0739
_refine_ls_R_factor_gt 0.0453
_refine_ls_shift/su_max 0.001
_refine_ls_shift/su_mean 0.000
_refine_ls_structure_factor_coef Fsqd
_refine_ls_weighting_details 'calc w=1/[\s^2^(Fo^2^)+(0.0591P)^2^+0.6776P] where P=(Fo^2^+2Fc^2^)/3'
_refine_ls_weighting_scheme calc
_refine_ls_wR_factor_gt 0.1170
_refine_ls_wR_factor_ref 0.1362
_reflns_number_gt 3789
_reflns_number_total 5652
_reflns_threshold_expression >2sigma(I)
_cod_data_source_file c4ra10355f2.cif
_cod_data_source_block 4b
_cod_depositor_comments
;
The following automatic conversions were performed:

'_symmetry_cell_setting' value 'Monoclinic' changed to 'monoclinic'
according to
/usr/data/users/saulius/crontab/automatic-downloads/rss-feeds/RSC/lib/dictionaries/cif_core.dic
dictionary named 'cif_core.dic' version 2.4.2 from
2011-04-26.

'_refine_ls_hydrogen_treatment' value 'CONSTR' changed
to 'constr' according to
/usr/data/users/saulius/crontab/automatic-downloads/rss-feeds/RSC/lib/dictionaries/cif_core.dic
dictionary named 'cif_core.dic' version 2.4.2 from 2011-04-26.

Automatic conversion script
Id: cif_fix_values 2827 2014-09-09 07:05:25Z andrius 
;
_cod_original_sg_symbol_H-M 'P 21/c'
_cod_database_code 7218722

loop_
_symmetry_equiv_pos_as_xyz
'x, y, z'
'-x, y+1/2, -z+1/2'
'-x, -y, -z'
'x, -y-1/2, z-1/2'

loop_
_atom_site_label
_atom_site_type_symbol
_atom_site_fract_x
_atom_site_fract_y
_atom_site_fract_z
_atom_site_U_iso_or_equiv
_atom_site_adp_type
_atom_site_occupancy
_atom_site_symmetry_multiplicity
_atom_site_calc_flag
_atom_site_refinement_flags
C1 C 0.68592(18) 0.4550(2) 0.51715(10) 0.0558(5) Uani 1 1 d .
H1 H 0.7335 0.4089 0.4911 0.067 Uiso 1 1 calc R
C2 C 0.65121(19) 0.3799(3) 0.56751(11) 0.0637(6) Uani 1 1 d .
C3 C 0.6881(2) 0.2224(3) 0.57926(13) 0.0890(9) Uani 1 1 d .
H3A H 0.7372 0.2204 0.6131 0.134 Uiso 1 1 calc R
H3B H 0.7260 0.1849 0.5455 0.134 Uiso 1 1 calc R
H3C H 0.6245 0.1617 0.5867 0.134 Uiso 1 1 calc R
C4 C 0.5810(2) 0.4530(3) 0.60538(10) 0.0673(7) Uani 1 1 d .
H4 H 0.5585 0.4040 0.6392 0.081 Uiso 1 1 calc R
C5 C 0.54241(18) 0.5967(3) 0.59531(9) 0.0612(6) Uani 1 1 d .
H5 H 0.4948 0.6432 0.6213 0.073 Uiso 1 1 calc R
C6 C 0.57830(16) 0.6671(2) 0.54470(8) 0.0485(5) Uani 1 1 d .
C7 C 0.60941(15) 0.8411(2) 0.47330(8) 0.0434(4) Uani 1 1 d .
C8 C 0.67055(14) 0.7001(2) 0.45508(7) 0.0418(4) Uani 1 1 d .
H8 H 0.6282 0.6594 0.4215 0.050 Uiso 1 1 calc R
C9 C 0.64957(15) 0.5972(2) 0.50622(8) 0.0454(4) Uani 1 1 d .
C10 C 0.78801(15) 0.7116(2) 0.43521(7) 0.0418(4) Uani 1 1 d .
C11 C 0.88650(16) 0.7313(2) 0.47031(8) 0.0513(5) Uani 1 1 d .
C12 C 0.89844(18) 0.7659(3) 0.53318(9) 0.0595(5) Uani 1 1 d .
C13 C 0.8064(2) 0.8583(3) 0.61669(9) 0.0761(7) Uani 1 1 d .
H13A H 0.8248 0.7702 0.6385 0.114 Uiso 1 1 calc R
H13B H 0.7339 0.8917 0.6274 0.114 Uiso 1 1 calc R
H13C H 0.8598 0.9342 0.6256 0.114 Uiso 1 1 calc R
C14 C 0.97458(17) 0.7101(3) 0.43413(9) 0.0605(6) Uani 1 1 d .
H14 H 1.0488 0.7153 0.4457 0.073 Uiso 1 1 calc R
C15 C 0.82111(15) 0.6798(2) 0.37869(8) 0.0425(4) Uani 1 1 d .
C16 C 0.75071(14) 0.6432(2) 0.32688(7) 0.0409(4) Uani 1 1 d .
C17 C 0.66945(16) 0.7423(2) 0.30822(8) 0.0483(4) Uani 1 1 d .
H17 H 0.6624 0.8326 0.3276 0.058 Uiso 1 1 calc R
C18 C 0.59885(17) 0.7094(2) 0.26148(9) 0.0518(5) Uani 1 1 d .
H18 H 0.5449 0.7771 0.2494 0.062 Uiso 1 1 calc R
C19 C 0.60880(16) 0.5760(2) 0.23292(8) 0.0468(4) Uani 1 1 d .
C20 C 0.68821(19) 0.4761(2) 0.25030(10) 0.0615(6) Uani 1 1 d .
H20 H 0.6945 0.3860 0.2308 0.074 Uiso 1 1 calc R
C21 C 0.75910(18) 0.5097(2) 0.29706(9) 0.0562(5) Uani 1 1 d .
H21 H 0.8132 0.4417 0.3086 0.067 Uiso 1 1 calc R
C22 C 1.00694(15) 0.6564(2) 0.32887(8) 0.0470(4) Uani 1 1 d .
C23 C 0.98367(16) 0.7210(2) 0.27513(9) 0.0513(5) Uani 1 1 d .
H23 H 0.9222 0.7825 0.2708 0.062 Uiso 1 1 calc R
C24 C 1.05141(16) 0.6951(2) 0.22699(9) 0.0505(5) Uani 1 1 d .
H24 H 1.0335 0.7353 0.1903 0.061 Uiso 1 1 calc R
C25 C 1.14548(16) 0.6090(2) 0.23448(9) 0.0521(5) Uani 1 1 d .
C26 C 1.1879(2) 0.6132(3) 0.13188(10) 0.0865(8) Uani 1 1 d .
H26A H 1.1176 0.5684 0.1226 0.130 Uiso 1 1 calc R
H26B H 1.2430 0.5755 0.1058 0.130 Uiso 1 1 calc R
H26C H 1.1822 0.7187 0.1273 0.130 Uiso 1 1 calc R
C27 C 1.17012(17) 0.5483(2) 0.28892(9) 0.0583(5) Uani 1 1 d .
H27 H 1.2345 0.4926 0.2941 0.070 Uiso 1 1 calc R
C28 C 1.10060(16) 0.5690(2) 0.33588(9) 0.0547(5) Uani 1 1 d .
H28 H 1.1166 0.5245 0.3720 0.066 Uiso 1 1 calc R
Cl1 Cl 0.51889(5) 0.53542(7) 0.17410(2) 0.06662(19) Uani 1 1 d .
N1 N 0.55436(13) 0.81059(18) 0.52376(7) 0.0487(4) Uani 1 1 d .
H1A H 0.5104 0.8715 0.5407 0.058 Uiso 1 1 calc R
N2 N 0.93665(12) 0.68025(19) 0.37855(7) 0.0509(4) Uani 1 1 d .
O1 O 0.60509(11) 0.95801(15) 0.44586(6) 0.0545(4) Uani 1 1 d .
O2 O 0.97990(15) 0.7425(3) 0.56326(8) 0.1059(8) Uani 1 1 d .
O3 O 0.80708(12) 0.82640(17) 0.55454(6) 0.0593(4) Uani 1 1 d .
O4 O 1.21874(13) 0.5796(2) 0.19075(7) 0.0785(5) Uani 1 1 d .

loop_
_atom_site_aniso_label
_atom_site_aniso_U_11
_atom_site_aniso_U_22
_atom_site_aniso_U_33
_atom_site_aniso_U_23
_atom_site_aniso_U_13
_atom_site_aniso_U_12
C1 0.0542(12) 0.0580(12) 0.0547(12) 0.0069(10) -0.0093(10) -0.0083(9)
C2 0.0594(13) 0.0664(13) 0.0645(14) 0.0207(11) -0.0182(11) -0.0178(11)
C3 0.090(2) 0.0710(16) 0.105(2) 0.0373(15) -0.0264(16) -0.0174(14)
C4 0.0675(15) 0.0826(16) 0.0514(13) 0.0278(12) -0.0116(11) -0.0281(13)
C5 0.0579(13) 0.0854(16) 0.0406(11) 0.0100(10) 0.0042(9) -0.0194(11)
C6 0.0455(11) 0.0613(12) 0.0385(10) 0.0068(8) -0.0014(8) -0.0131(9)
C7 0.0361(9) 0.0598(11) 0.0343(9) 0.0044(8) 0.0017(7) -0.0013(8)
C8 0.0389(10) 0.0544(10) 0.0322(9) 0.0016(8) -0.0003(7) -0.0031(8)
C9 0.0418(10) 0.0557(11) 0.0386(10) 0.0049(8) -0.0039(8) -0.0082(8)
C10 0.0394(10) 0.0504(10) 0.0354(9) 0.0017(7) -0.0010(7) -0.0009(8)
C11 0.0413(11) 0.0723(13) 0.0401(10) -0.0045(9) -0.0017(8) -0.0016(9)
C12 0.0451(12) 0.0877(15) 0.0455(11) -0.0083(11) -0.0075(9) 0.0005(11)
C13 0.0848(18) 0.1007(19) 0.0426(12) -0.0135(12) -0.0002(11) 0.0145(14)
C14 0.0389(11) 0.0941(16) 0.0483(12) -0.0112(11) -0.0062(9) 0.0000(10)
C15 0.0387(10) 0.0517(10) 0.0369(9) 0.0002(8) 0.0002(7) 0.0011(8)
C16 0.0374(9) 0.0526(10) 0.0327(9) 0.0002(8) 0.0039(7) -0.0005(8)
C17 0.0508(11) 0.0511(10) 0.0427(10) -0.0067(8) -0.0052(8) 0.0047(8)
C18 0.0503(12) 0.0596(12) 0.0452(11) 0.0004(9) -0.0057(9) 0.0043(9)
C19 0.0476(11) 0.0604(11) 0.0324(9) -0.0019(8) 0.0017(8) -0.0093(9)
C20 0.0740(15) 0.0553(12) 0.0548(13) -0.0162(10) -0.0074(11) 0.0055(11)
C21 0.0593(13) 0.0561(11) 0.0528(12) -0.0072(9) -0.0080(10) 0.0129(10)
C22 0.0355(10) 0.0607(11) 0.0450(11) -0.0066(9) 0.0032(8) -0.0004(8)
C23 0.0406(10) 0.0594(11) 0.0542(12) 0.0041(9) 0.0075(9) 0.0088(9)
C24 0.0448(11) 0.0572(11) 0.0496(11) 0.0055(9) 0.0053(9) 0.0019(9)
C25 0.0420(11) 0.0629(12) 0.0516(12) -0.0083(9) 0.0075(9) 0.0038(9)
C26 0.094(2) 0.114(2) 0.0524(14) -0.0045(14) 0.0201(13) 0.0366(17)
C27 0.0456(12) 0.0730(14) 0.0561(13) -0.0074(10) -0.0028(10) 0.0169(10)
C28 0.0485(12) 0.0697(13) 0.0457(11) -0.0013(10) -0.0053(9) 0.0088(9)
Cl1 0.0681(4) 0.0831(4) 0.0481(3) -0.0064(3) -0.0135(3) -0.0166(3)
N1 0.0454(9) 0.0627(10) 0.0383(8) 0.0028(7) 0.0093(7) 0.0008(7)
N2 0.0354(8) 0.0769(11) 0.0404(9) -0.0055(8) 0.0009(7) 0.0026(7)
O1 0.0523(8) 0.0614(8) 0.0502(8) 0.0155(7) 0.0123(6) 0.0084(6)
O2 0.0680(12) 0.188(2) 0.0610(11) -0.0380(12) -0.0243(9) 0.0328(13)
O3 0.0534(9) 0.0855(10) 0.0390(7) -0.0096(7) -0.0030(6) 0.0045(7)
O4 0.0622(10) 0.1161(14) 0.0578(10) -0.0035(9) 0.0156(8) 0.0327(9)

loop_
_atom_type_symbol
_atom_type_description
_atom_type_scat_dispersion_real
_atom_type_scat_dispersion_imag
_atom_type_scat_source
C C 0.0033 0.0016 'International Tables Vol C Tables 4.2.6.8 and 6.1.1.4'
H H 0.0000 0.0000 'International Tables Vol C Tables 4.2.6.8 and 6.1.1.4'
N N 0.0061 0.0033 'International Tables Vol C Tables 4.2.6.8 and 6.1.1.4'
O O 0.0106 0.0060 'International Tables Vol C Tables 4.2.6.8 and 6.1.1.4'
Cl Cl 0.1484 0.1585 'International Tables Vol C Tables 4.2.6.8 and 6.1.1.4'

loop_
_geom_angle_atom_site_label_1
_geom_angle_atom_site_label_2
_geom_angle_atom_site_label_3
_geom_angle
C9 C1 C2 119.9(2)
C9 C1 H1 120.0
C2 C1 H1 120.0
C4 C2 C1 118.1(2)
C4 C2 C3 121.3(2)
C1 C2 C3 120.5(2)
C2 C3 H3A 109.5
C2 C3 H3B 109.5
H3A C3 H3B 109.5
C2 C3 H3C 109.5
H3A C3 H3C 109.5
H3B C3 H3C 109.5
C2 C4 C5 123.2(2)
C2 C4 H4 118.4
C5 C4 H4 118.4
C6 C5 C4 116.9(2)
C6 C5 H5 121.6
C4 C5 H5 121.6
C9 C6 C5 121.2(2)
C9 C6 N1 109.35(16)
C5 C6 N1 129.4(2)
O1 C7 N1 125.72(17)
O1 C7 C8 126.49(16)
N1 C7 C8 107.67(15)
C10 C8 C9 116.51(15)
C10 C8 C7 119.08(15)
C9 C8 C7 102.42(14)
C10 C8 H8 105.9
C9 C8 H8 105.9
C7 C8 H8 105.9
C1 C9 C6 120.59(18)
C1 C9 C8 130.81(18)
C6 C9 C8 108.56(16)
C15 C10 C11 106.95(16)
C15 C10 C8 123.80(16)
C11 C10 C8 128.48(16)
C14 C11 C10 107.19(17)
C14 C11 C12 123.39(18)
C10 C11 C12 129.42(18)
O2 C12 O3 122.6(2)
O2 C12 C11 125.4(2)
O3 C12 C11 112.02(17)
O3 C13 H13A 109.5
O3 C13 H13B 109.5
H13A C13 H13B 109.5
O3 C13 H13C 109.5
H13A C13 H13C 109.5
H13B C13 H13C 109.5
N2 C14 C11 109.38(18)
N2 C14 H14 125.3
C11 C14 H14 125.3
C10 C15 N2 107.94(15)
C10 C15 C16 127.93(16)
N2 C15 C16 124.06(15)
C21 C16 C17 117.97(17)
C21 C16 C15 122.51(17)
C17 C16 C15 119.47(16)
C18 C17 C16 121.22(18)
C18 C17 H17 119.4
C16 C17 H17 119.4
C19 C18 C17 119.53(18)
C19 C18 H18 120.2
C17 C18 H18 120.2
C20 C19 C18 120.56(18)
C20 C19 Cl1 120.31(15)
C18 C19 Cl1 119.13(16)
C19 C20 C21 119.74(19)
C19 C20 H20 120.1
C21 C20 H20 120.1
C20 C21 C16 120.98(19)
C20 C21 H21 119.5
C16 C21 H21 119.5
C23 C22 C28 119.74(18)
C23 C22 N2 121.13(17)
C28 C22 N2 119.12(18)
C22 C23 C24 120.63(18)
C22 C23 H23 119.7
C24 C23 H23 119.7
C25 C24 C23 119.26(19)
C25 C24 H24 120.4
C23 C24 H24 120.4
O4 C25 C27 116.20(18)
O4 C25 C24 124.04(19)
C27 C25 C24 119.76(18)
O4 C26 H26A 109.5
O4 C26 H26B 109.5
H26A C26 H26B 109.5
O4 C26 H26C 109.5
H26A C26 H26C 109.5
H26B C26 H26C 109.5
C25 C27 C28 120.88(19)
C25 C27 H27 119.6
C28 C27 H27 119.6
C27 C28 C22 119.64(19)
C27 C28 H28 120.2
C22 C28 H28 120.2
C7 N1 C6 111.68(16)
C7 N1 H1A 124.2
C6 N1 H1A 124.2
C14 N2 C15 108.54(16)
C14 N2 C22 124.22(16)
C15 N2 C22 127.23(15)
C12 O3 C13 117.33(17)
C25 O4 C26 118.80(18)

loop_
_geom_bond_atom_site_label_1
_geom_bond_atom_site_label_2
_geom_bond_distance
C1 C9 1.378(3)
C1 C2 1.398(3)
C1 H1 0.9300
C2 C4 1.384(3)
C2 C3 1.512(3)
C3 H3A 0.9600
C3 H3B 0.9600
C3 H3C 0.9600
C4 C5 1.395(3)
C4 H4 0.9300
C5 C6 1.388(3)
C5 H5 0.9300
C6 C9 1.388(3)
C6 N1 1.407(3)
C7 O1 1.226(2)
C7 N1 1.361(2)
C7 C8 1.531(3)
C8 C10 1.498(2)
C8 C9 1.510(2)
C8 H8 0.9800
C10 C15 1.379(2)
C10 C11 1.429(3)
C11 C14 1.368(3)
C11 C12 1.464(3)
C12 O2 1.205(2)
C12 O3 1.329(2)
C13 O3 1.439(2)
C13 H13A 0.9600
C13 H13B 0.9600
C13 H13C 0.9600
C14 N2 1.360(2)
C14 H14 0.9300
C15 N2 1.394(2)
C15 C16 1.475(2)
C16 C21 1.386(3)
C16 C17 1.387(3)
C17 C18 1.380(3)
C17 H17 0.9300
C18 C19 1.373(3)
C18 H18 0.9300
C19 C20 1.368(3)
C19 Cl1 1.7425(19)
C20 C21 1.383(3)
C20 H20 0.9300
C21 H21 0.9300
C22 C23 1.375(3)
C22 C28 1.385(3)
C22 N2 1.438(2)
C23 C24 1.395(3)
C23 H23 0.9300
C24 C25 1.383(3)
C24 H24 0.9300
C25 O4 1.366(2)
C25 C27 1.378(3)
C26 O4 1.412(3)
C26 H26A 0.9600
C26 H26B 0.9600
C26 H26C 0.9600
C27 C28 1.380(3)
C27 H27 0.9300
C28 H28 0.9300
N1 H1A 0.8600

loop_
_geom_hbond_atom_site_label_D
_geom_hbond_atom_site_label_H
_geom_hbond_atom_site_label_A
_geom_hbond_distance_DH
_geom_hbond_distance_HA
_geom_hbond_distance_DA
_geom_hbond_angle_DHA
_geom_hbond_site_symmetry_A
N1 H1A O1 0.86 2.10 2.929(2) 161.6 3_676
